data_2019916
loop_
_publ_author_name
'Ravikumar, Krishnan'
'Sridhar, Balasubramanian'
'Nanubolu, Jagadeesh Babu'
'Rajasekaran, Tamilselvan'
'Reddy, Basi Venkata Subba'

_publ_section_title
;
 Four oxoindole-linked \a-alkoxy-\b-amino acid derivatives
;
_journal_coeditor_code LG3161
_journal_issue 4
_journal_name_full 'Acta Crystallographica Section C'
_journal_page_first 322
_journal_page_last 329
_journal_paper_doi 10.1107/S2053229615005604
_journal_volume 71
_journal_year 2015
_chemical_formula_iupac 'C38 H36 N2 O6'
_chemical_formula_moiety 'C38 H36 N2 O6'
_chemical_formula_sum 'C38 H36 N2 O6'
_chemical_formula_weight 616.69
_chemical_name_systematic
'Methyl 2-[(anthracen-9-yl)methoxy]-2-{3-[(<i>tert</i>-butoxycarbonyl)amino]-1-methyl-2-oxoindolin-3-yl}-2-phenylacetate'
_space_group_crystal_system monoclinic
_space_group_IT_number 14
_space_group_name_Hall '-P 2yn'
_space_group_name_H-M_alt 'P 1 21/n 1'
_symmetry_space_group_name_Hall '-P 2yn'
_symmetry_space_group_name_H-M 'P 1 21/n 1'
_atom_sites_solution_hydrogens mixed
_audit_creation_method SHELXL-2014/7
_cell_angle_alpha 90
_cell_angle_beta 99.310(2)
_cell_angle_gamma 90
_cell_formula_units_Z 4
_cell_length_a 18.2606(17)
_cell_length_b 9.8976(9)
_cell_length_c 18.5364(17)
_cell_measurement_reflns_used 9964
_cell_measurement_temperature 294(2)
_cell_measurement_theta_max 26.04
_cell_measurement_theta_min 2.38
_cell_volume 3306.1(5)
_computing_cell_refinement
;
SAINT (Bruker, 2001)
;
_computing_data_collection
;
SMART (Bruker, 2001)
;
_computing_data_reduction
;
SAINT (Bruker, 2001)
;
_computing_molecular_graphics
;
DIAMOND (Brandenburg & Putz, 2005) and Mercury (Macrae <i>et al.</i>,
2008)
;
_computing_publication_material
;
SHELXL2014 (Sheldrick, 2015)
;
_computing_structure_refinement
;
SHELXL2014 (Sheldrick, 2015)
;
_computing_structure_solution
;
SHELXS97 (Sheldrick, 2008)
;
_diffrn_ambient_temperature 294(2)
_diffrn_measured_fraction_theta_full 0.999
_diffrn_measured_fraction_theta_max 0.961
_diffrn_measurement_device_type 'Bruker SMART APEX CCD area-detector'
_diffrn_measurement_method \w
_diffrn_radiation_type MoK\a
_diffrn_radiation_wavelength 0.71073
_diffrn_reflns_av_R_equivalents 0.0256
_diffrn_reflns_limit_h_max 24
_diffrn_reflns_limit_h_min -24
_diffrn_reflns_limit_k_max 13
_diffrn_reflns_limit_k_min -13
_diffrn_reflns_limit_l_max 24
_diffrn_reflns_limit_l_min -24
_diffrn_reflns_number 37911
_diffrn_reflns_theta_full 25.000
_diffrn_reflns_theta_max 28.477
_diffrn_reflns_theta_min 1.710
_exptl_absorpt_coefficient_mu 0.084
_exptl_absorpt_correction_T_max 0.98
_exptl_absorpt_correction_T_min 0.91
_exptl_absorpt_correction_type multi-scan
_exptl_absorpt_process_details
;
(SADABS; Bruker, 2001)
;
_exptl_crystal_colour colourless
_exptl_crystal_density_diffrn 1.239
_exptl_crystal_description block
_exptl_crystal_F_000 1304
_exptl_crystal_size_max 0.210
_exptl_crystal_size_mid 0.180
_exptl_crystal_size_min 0.090
_refine_diff_density_max 0.202
_refine_diff_density_min -0.161
_refine_ls_extinction_method none
_refine_ls_goodness_of_fit_ref 0.987
_refine_ls_hydrogen_treatment mixed
_refine_ls_matrix_type full
_refine_ls_number_parameters 424
_refine_ls_number_reflns 8035
_refine_ls_number_restraints 0
_refine_ls_restrained_S_all 0.987
_refine_ls_R_factor_all 0.0730
_refine_ls_R_factor_gt 0.0474
_refine_ls_shift/su_max 0.000
_refine_ls_shift/su_mean 0.000
_refine_ls_structure_factor_coef Fsqd
_refine_ls_weighting_details 'w = 1/[\s^2^(Fo^2^)+(0.0564P)^2^+0.6394P] where P=(Fo^2^+2Fc^2^)/3'
_refine_ls_weighting_scheme calc
_refine_ls_wR_factor_gt 0.1144
_refine_ls_wR_factor_ref 0.1285
_reflns_number_gt 5464
_reflns_number_total 8035
_reflns_threshold_expression I>2\s(I)
_cod_data_source_file lg3161sup1.cif
_cod_data_source_block IV
_cod_database_code 2019916
_cod_database_fobs_code 2019916
_shelx_space_group_comment
;
The symmetry employed for this shelxl refinement is uniquely defined
by the following loop, which should always be used as a source of
symmetry information in preference to the above space-group names.
They are only intended as comments.
;
_shelx_estimated_absorpt_t_min 0.983
_shelx_estimated_absorpt_t_max 0.992

loop_
_space_group_symop_operation_xyz
'x, y, z'
'-x+1/2, y+1/2, -z+1/2'
'-x, -y, -z'
'x-1/2, -y-1/2, z-1/2'

loop_
_atom_site_type_symbol
_atom_site_label
_atom_site_fract_x
_atom_site_fract_y
_atom_site_fract_z
_atom_site_U_iso_or_equiv
_atom_site_adp_type
_atom_site_calc_flag
_atom_site_occupancy
C C1 -0.05268(7) 0.10353(13) 0.76374(7) 0.0422(3) Uani d 1
C C2 -0.04237(7) 0.01261(13) 0.70078(7) 0.0452(3) Uani d 1
C C3 0.01816(9) -0.00926(17) 0.66735(8) 0.0590(4) Uani d 1
H H3 0.0627 0.0351 0.6834 0.071 Uiso calc 1
C C4 0.01186(11) -0.0986(2) 0.60929(9) 0.0807(6) Uani d 1
H H4 0.0524 -0.1139 0.5858 0.097 Uiso calc 1
C C5 -0.05331(13) -0.1643(2) 0.58632(11) 0.0888(6) Uani d 1
H H5 -0.0560 -0.2258 0.5480 0.107 Uiso calc 1
C C6 -0.11577(11) -0.14203(18) 0.61842(10) 0.0783(5) Uani d 1
H H6 -0.1602 -0.1866 0.6022 0.094 Uiso calc 1
C C7 -0.10916(8) -0.05075(14) 0.67555(8) 0.0534(3) Uani d 1
C C8 -0.13768(8) 0.09427(15) 0.76291(8) 0.0513(3) Uani d 1
C C9 -0.01294(7) 0.04250(13) 0.83936(6) 0.0417(3) Uani d 1
C C10 -0.03078(7) -0.10834(14) 0.84224(7) 0.0456(3) Uani d 1
C C11 0.01814(8) -0.20084(15) 0.82031(8) 0.0531(3) Uani d 1
H H11 0.0633 -0.1709 0.8091 0.064 Uiso calc 1
C C12 0.00099(11) -0.33699(17) 0.81478(10) 0.0696(4) Uani d 1
H H12 0.0347 -0.3975 0.8001 0.084 Uiso calc 1
C C13 -0.06495(12) -0.38294(18) 0.83070(11) 0.0809(5) Uani d 1
H H13 -0.0767 -0.4743 0.8264 0.097 Uiso calc 1
C C14 -0.11347(11) -0.29317(19) 0.85308(12) 0.0823(5) Uani d 1
H H14 -0.1582 -0.3245 0.8645 0.099 Uiso calc 1
C C15 -0.09741(9) -0.15695(16) 0.85909(9) 0.0630(4) Uani d 1
H H15 -0.1312 -0.0976 0.8744 0.076 Uiso calc 1
C C16 -0.04542(8) 0.32138(14) 0.69828(7) 0.0505(3) Uani d 1
C C17 -0.13334(10) 0.33824(19) 0.58402(9) 0.0700(5) Uani d 1
C C18 -0.19435(17) 0.2428(3) 0.55247(15) 0.1491(13) Uani d 1
H H18A -0.2312 0.2395 0.5839 0.224 Uiso calc 1
H H18B -0.1741 0.1541 0.5485 0.224 Uiso calc 1
H H18C -0.2166 0.2738 0.5049 0.224 Uiso calc 1
C C19 -0.16193(17) 0.4772(3) 0.59570(15) 0.1295(10) Uani d 1
H H19A -0.1215 0.5340 0.6169 0.194 Uiso calc 1
H H19B -0.1979 0.4723 0.6281 0.194 Uiso calc 1
H H19C -0.1847 0.5143 0.5496 0.194 Uiso calc 1
C C20 -0.07285(14) 0.3400(3) 0.53837(11) 0.1228(10) Uani d 1
H H20A -0.0501 0.2524 0.5395 0.184 Uiso calc 1
H H20B -0.0363 0.4060 0.5574 0.184 Uiso calc 1
H H20C -0.0934 0.3628 0.4889 0.184 Uiso calc 1
C C21 -0.03604(8) 0.12176(15) 0.90443(7) 0.0514(3) Uani d 1
C C22 -0.02619(17) 0.3288(2) 0.96664(11) 0.1138(9) Uani d 1
H H22A -0.0098 0.2851 1.0126 0.171 Uiso calc 1
H H22B -0.0789 0.3418 0.9602 0.171 Uiso calc 1
H H22C -0.0020 0.4149 0.9660 0.171 Uiso calc 1
C C23 -0.23985(9) -0.0538(2) 0.70383(13) 0.0920(6) Uani d 1
H H23A -0.2675 -0.0051 0.7353 0.138 Uiso calc 1
H H23B -0.2398 -0.1482 0.7155 0.138 Uiso calc 1
H H23C -0.2624 -0.0408 0.6538 0.138 Uiso calc 1
C C24 0.11319(7) 0.03870(16) 0.90551(7) 0.0512(3) Uani d 1
H H24A 0.0992 -0.0442 0.9277 0.061 Uiso calc 1
H H24B 0.1107 0.1123 0.9396 0.061 Uiso calc 1
C C25 0.19027(8) 0.02670(16) 0.88784(7) 0.0525(3) Uani d 1
C C26 0.23039(8) -0.09498(18) 0.89909(8) 0.0598(4) Uani d 1
C C27 0.20399(11) -0.2129(2) 0.93018(10) 0.0762(5) Uani d 1
H H27 0.1575 -0.2113 0.9446 0.091 Uiso calc 1
C C28 0.24505(14) -0.3280(2) 0.93934(13) 0.0981(7) Uani d 1
H H28 0.2264 -0.4039 0.9599 0.118 Uiso calc 1
C C29 0.31581(14) -0.3333(3) 0.91787(14) 0.1056(8) Uani d 1
H H29 0.3432 -0.4128 0.9238 0.127 Uiso calc 1
C C30 0.34358(12) -0.2249(3) 0.88925(13) 0.0942(7) Uani d 1
H H30 0.3904 -0.2299 0.8757 0.113 Uiso calc 1
C C31 0.30336(9) -0.1020(2) 0.87904(9) 0.0717(5) Uani d 1
C C32 0.33211(10) 0.0113(2) 0.84921(10) 0.0797(6) Uani d 1
H H32 0.3791 0.0058 0.8360 0.096 Uiso calc 1
C C33 0.29364(9) 0.1313(2) 0.83839(8) 0.0695(5) Uani d 1
C C34 0.32316(12) 0.2481(3) 0.80696(11) 0.0897(7) Uani d 1
H H34 0.3694 0.2425 0.7923 0.108 Uiso calc 1
C C35 0.28580(14) 0.3644(3) 0.79837(12) 0.0987(7) Uani d 1
H H35 0.3060 0.4383 0.7776 0.118 Uiso calc 1
C C36 0.21624(12) 0.3755(2) 0.82044(10) 0.0851(6) Uani d 1
H H36 0.1911 0.4576 0.8151 0.102 Uiso calc 1
C C37 0.18491(10) 0.26813(18) 0.84952(9) 0.0673(4) Uani d 1
H H37 0.1386 0.2781 0.8636 0.081 Uiso calc 1
C C38 0.22149(8) 0.14045(17) 0.85886(7) 0.0575(4) Uani d 1
N N1 -0.16420(6) -0.00414(13) 0.71419(7) 0.0573(3) Uani d 1
N N2 -0.02680(8) 0.24055(12) 0.75727(6) 0.0524(3) Uani d 1
H H1N 0.0148(10) 0.2618(17) 0.7860(10) 0.068(5) Uiso d 1
O O1 -0.17264(6) 0.15827(12) 0.80133(7) 0.0724(3) Uani d 1
O O2 0.06347(5) 0.06437(9) 0.83747(4) 0.0449(2) Uani d 1
O O3 -0.07163(8) 0.07807(13) 0.94743(6) 0.0787(4) Uani d 1
O O4 -0.00780(7) 0.24566(11) 0.90814(6) 0.0707(3) Uani d 1
O O5 -0.01139(7) 0.42241(12) 0.68892(7) 0.0767(4) Uani d 1
O O6 -0.10566(6) 0.27505(11) 0.65522(5) 0.0614(3) Uani d 1

loop_
_atom_site_aniso_label
_atom_site_aniso_U_11
_atom_site_aniso_U_22
_atom_site_aniso_U_33
_atom_site_aniso_U_12
_atom_site_aniso_U_13
_atom_site_aniso_U_23
C1 0.0437(7) 0.0423(7) 0.0398(6) 0.0005(5) 0.0043(5) 0.0014(5)
C2 0.0471(7) 0.0479(7) 0.0387(6) 0.0026(6) 0.0006(5) 0.0019(5)
C3 0.0578(9) 0.0751(10) 0.0438(7) 0.0065(8) 0.0067(6) -0.0011(7)
C4 0.0813(12) 0.1069(15) 0.0537(9) 0.0209(11) 0.0105(9) -0.0171(10)
C5 0.0992(15) 0.0946(14) 0.0667(11) 0.0226(12) -0.0042(10) -0.0323(10)
C6 0.0792(12) 0.0681(11) 0.0763(11) -0.0027(9) -0.0215(9) -0.0166(9)
C7 0.0522(8) 0.0488(8) 0.0545(8) 0.0029(6) -0.0056(6) 0.0005(6)
C8 0.0467(7) 0.0511(8) 0.0557(8) 0.0099(6) 0.0067(6) 0.0099(6)
C9 0.0408(7) 0.0472(7) 0.0372(6) 0.0022(5) 0.0071(5) 0.0015(5)
C10 0.0464(7) 0.0469(7) 0.0427(7) 0.0021(6) 0.0050(5) 0.0050(5)
C11 0.0553(8) 0.0524(8) 0.0509(8) 0.0042(6) 0.0066(6) -0.0014(6)
C12 0.0825(12) 0.0530(9) 0.0715(10) 0.0095(8) 0.0065(9) -0.0060(8)
C13 0.0961(14) 0.0504(10) 0.0941(14) -0.0114(10) 0.0086(11) 0.0025(9)
C14 0.0764(12) 0.0660(11) 0.1074(15) -0.0173(10) 0.0235(11) 0.0112(10)
C15 0.0564(9) 0.0579(9) 0.0769(10) 0.0007(7) 0.0181(8) 0.0109(8)
C16 0.0625(9) 0.0442(7) 0.0448(7) 0.0005(6) 0.0092(6) 0.0007(6)
C17 0.0773(11) 0.0789(11) 0.0500(9) 0.0096(9) -0.0015(8) 0.0189(8)
C18 0.144(2) 0.168(3) 0.1059(19) -0.052(2) -0.0699(18) 0.0542(19)
C19 0.155(2) 0.118(2) 0.1094(19) 0.0701(18) 0.0047(17) 0.0331(16)
C20 0.1225(19) 0.199(3) 0.0493(10) 0.0272(19) 0.0205(12) 0.0167(14)
C21 0.0585(8) 0.0547(8) 0.0413(7) 0.0114(7) 0.0092(6) 0.0016(6)
C22 0.209(3) 0.0694(12) 0.0674(12) 0.0186(15) 0.0370(15) -0.0217(10)
C23 0.0463(9) 0.0976(15) 0.1256(17) -0.0143(9) -0.0059(10) 0.0140(13)
C24 0.0504(8) 0.0653(9) 0.0357(6) -0.0003(7) 0.0005(6) 0.0022(6)
C25 0.0460(7) 0.0721(10) 0.0367(7) -0.0033(7) -0.0016(5) -0.0043(6)
C26 0.0525(8) 0.0775(11) 0.0450(8) 0.0042(8) -0.0050(6) -0.0062(7)
C27 0.0708(11) 0.0802(12) 0.0723(11) 0.0099(9) -0.0038(9) 0.0068(9)
C28 0.1075(17) 0.0830(14) 0.0948(15) 0.0178(13) -0.0106(13) 0.0065(12)
C29 0.0950(17) 0.1087(19) 0.1020(17) 0.0434(15) -0.0173(13) -0.0183(15)
C30 0.0700(13) 0.1208(19) 0.0859(14) 0.0277(13) -0.0052(10) -0.0218(14)
C31 0.0526(9) 0.1034(14) 0.0541(9) 0.0106(9) -0.0065(7) -0.0192(9)
C32 0.0469(9) 0.1326(18) 0.0585(10) -0.0086(11) 0.0052(7) -0.0191(11)
C33 0.0524(9) 0.1074(14) 0.0470(8) -0.0179(10) 0.0026(7) -0.0093(9)
C34 0.0671(12) 0.139(2) 0.0633(11) -0.0410(13) 0.0108(9) -0.0007(12)
C35 0.0917(16) 0.123(2) 0.0758(13) -0.0483(15) -0.0029(11) 0.0200(13)
C36 0.0904(14) 0.0853(13) 0.0715(11) -0.0284(11) -0.0115(10) 0.0115(10)
C37 0.0642(10) 0.0780(11) 0.0547(9) -0.0162(9) -0.0053(7) 0.0022(8)
C38 0.0507(8) 0.0799(11) 0.0386(7) -0.0140(7) -0.0027(6) -0.0037(7)
N1 0.0414(6) 0.0566(7) 0.0700(8) -0.0031(5) -0.0022(6) 0.0056(6)
N2 0.0628(8) 0.0475(7) 0.0431(6) -0.0083(6) -0.0023(6) 0.0040(5)
O1 0.0629(7) 0.0800(8) 0.0772(8) 0.0255(6) 0.0198(6) 0.0042(6)
O2 0.0420(5) 0.0572(6) 0.0346(4) -0.0035(4) 0.0033(4) 0.0017(4)
O3 0.1020(9) 0.0863(8) 0.0566(6) 0.0013(7) 0.0399(7) -0.0012(6)
O4 0.1091(9) 0.0539(6) 0.0511(6) 0.0001(6) 0.0190(6) -0.0112(5)
O5 0.0986(9) 0.0564(7) 0.0706(7) -0.0185(6) 0.0004(6) 0.0140(6)
O6 0.0664(7) 0.0629(6) 0.0500(6) -0.0039(5) -0.0051(5) 0.0153(5)

loop_
_atom_type_symbol
_atom_type_description
_atom_type_scat_dispersion_real
_atom_type_scat_dispersion_imag
_atom_type_scat_source
C C 0.0033 0.0016 'International Tables Vol C Tables 4.2.6.8 and 6.1.1.4'
H H 0.0000 0.0000 'International Tables Vol C Tables 4.2.6.8 and 6.1.1.4'
N N 0.0061 0.0033 'International Tables Vol C Tables 4.2.6.8 and 6.1.1.4'
O O 0.0106 0.0060 'International Tables Vol C Tables 4.2.6.8 and 6.1.1.4'

loop_
_geom_angle_atom_site_label_1
_geom_angle_atom_site_label_2
_geom_angle_atom_site_label_3
_geom_angle
N2 C1 C2 114.29(11)
N2 C1 C8 113.19(11)
C2 C1 C8 101.92(11)
N2 C1 C9 108.69(10)
C2 C1 C9 111.03(10)
C8 C1 C9 107.42(10)
C3 C2 C7 120.50(13)
C3 C2 C1 130.91(13)
C7 C2 C1 108.55(12)
C2 C3 C4 118.79(16)
C2 C3 H3 120.6
C4 C3 H3 120.6
C5 C4 C3 120.45(17)
C5 C4 H4 119.8
C3 C4 H4 119.8
C4 C5 C6 121.83(17)
C4 C5 H5 119.1
C6 C5 H5 119.1
C7 C6 C5 117.18(17)
C7 C6 H6 121.4
C5 C6 H6 121.4
C2 C7 C6 121.19(15)
C2 C7 N1 110.09(12)
C6 C7 N1 128.68(15)
O1 C8 N1 126.85(14)
O1 C8 C1 125.82(14)
N1 C8 C1 107.24(12)
O2 C9 C10 111.44(10)
O2 C9 C21 109.51(10)
C10 C9 C21 112.29(11)
O2 C9 C1 103.35(9)
C10 C9 C1 109.39(10)
C21 C9 C1 110.50(10)
C11 C10 C15 117.81(14)
C11 C10 C9 118.90(12)
C15 C10 C9 122.98(12)
C12 C11 C10 121.10(15)
C12 C11 H11 119.4
C10 C11 H11 119.4
C13 C12 C11 120.40(17)
C13 C12 H12 119.8
C11 C12 H12 119.8
C12 C13 C14 119.20(17)
C12 C13 H13 120.4
C14 C13 H13 120.4
C13 C14 C15 121.33(17)
C13 C14 H14 119.3
C15 C14 H14 119.3
C14 C15 C10 120.15(16)
C14 C15 H15 119.9
C10 C15 H15 119.9
O5 C16 O6 126.50(13)
O5 C16 N2 122.63(14)
O6 C16 N2 110.85(12)
O6 C17 C20 109.50(15)
O6 C17 C19 109.69(16)
C20 C17 C19 112.2(2)
O6 C17 C18 101.93(15)
C20 C17 C18 110.8(2)
C19 C17 C18 112.3(2)
C17 C18 H18A 109.5
C17 C18 H18B 109.5
H18A C18 H18B 109.5
C17 C18 H18C 109.5
H18A C18 H18C 109.5
H18B C18 H18C 109.5
C17 C19 H19A 109.5
C17 C19 H19B 109.5
H19A C19 H19B 109.5
C17 C19 H19C 109.5
H19A C19 H19C 109.5
H19B C19 H19C 109.5
C17 C20 H20A 109.5
C17 C20 H20B 109.5
H20A C20 H20B 109.5
C17 C20 H20C 109.5
H20A C20 H20C 109.5
H20B C20 H20C 109.5
O3 C21 O4 123.45(14)
O3 C21 C9 125.72(14)
O4 C21 C9 110.77(12)
O4 C22 H22A 109.5
O4 C22 H22B 109.5
H22A C22 H22B 109.5
O4 C22 H22C 109.5
H22A C22 H22C 109.5
H22B C22 H22C 109.5
N1 C23 H23A 109.5
N1 C23 H23B 109.5
H23A C23 H23B 109.5
N1 C23 H23C 109.5
H23A C23 H23C 109.5
H23B C23 H23C 109.5
O2 C24 C25 107.52(10)
O2 C24 H24A 110.2
C25 C24 H24A 110.2
O2 C24 H24B 110.2
C25 C24 H24B 110.2
H24A C24 H24B 108.5
C26 C25 C38 120.51(14)
C26 C25 C24 121.31(14)
C38 C25 C24 118.18(14)
C25 C26 C27 124.09(15)
C25 C26 C31 118.94(16)
C27 C26 C31 116.97(16)
C28 C27 C26 121.5(2)
C28 C27 H27 119.2
C26 C27 H27 119.2
C27 C28 C29 120.4(2)
C27 C28 H28 119.8
C29 C28 H28 119.8
C30 C29 C28 120.4(2)
C30 C29 H29 119.8
C28 C29 H29 119.8
C29 C30 C31 121.4(2)
C29 C30 H30 119.3
C31 C30 H30 119.3
C32 C31 C30 121.61(19)
C32 C31 C26 119.19(17)
C30 C31 C26 119.2(2)
C33 C32 C31 122.47(16)
C33 C32 H32 118.8
C31 C32 H32 118.8
C32 C33 C38 119.01(17)
C32 C33 C34 122.43(18)
C38 C33 C34 118.6(2)
C35 C34 C33 121.6(2)
C35 C34 H34 119.2
C33 C34 H34 119.2
C34 C35 C36 120.2(2)
C34 C35 H35 119.9
C36 C35 H35 119.9
C37 C36 C35 120.9(2)
C37 C36 H36 119.5
C35 C36 H36 119.5
C36 C37 C38 121.45(18)
C36 C37 H37 119.3
C38 C37 H37 119.3
C25 C38 C37 122.97(14)
C25 C38 C33 119.85(16)
C37 C38 C33 117.17(16)
C8 N1 C7 111.47(12)
C8 N1 C23 123.98(15)
C7 N1 C23 124.55(15)
C16 N2 C1 125.32(12)
C16 N2 H1N 115.3(11)
C1 N2 H1N 115.8(11)
C9 O2 C24 115.55(9)
C21 O4 C22 115.47(15)
C16 O6 C17 121.39(12)

loop_
_geom_bond_atom_site_label_1
_geom_bond_atom_site_label_2
_geom_bond_distance
C1 N2 1.4475(17)
C1 C2 1.5094(18)
C1 C8 1.5525(19)
C1 C9 1.5896(17)
C2 C3 1.369(2)
C2 C7 1.3838(19)
C3 C4 1.383(2)
C3 H3 0.9300
C4 C5 1.363(3)
C4 H4 0.9300
C5 C6 1.387(3)
C5 H5 0.9300
C6 C7 1.382(2)
C6 H6 0.9300
C7 N1 1.403(2)
C8 O1 1.2096(17)
C8 N1 1.3628(19)
C9 O2 1.4180(15)
C9 C10 1.5308(19)
C9 C21 1.5534(18)
C10 C11 1.3852(19)
C10 C15 1.390(2)
C11 C12 1.383(2)
C11 H11 0.9300
C12 C13 1.363(3)
C12 H12 0.9300
C13 C14 1.366(3)
C13 H13 0.9300
C14 C15 1.381(2)
C14 H14 0.9300
C15 H15 0.9300
C16 O5 1.2046(17)
C16 O6 1.3317(18)
C16 N2 1.3531(18)
C17 O6 1.4740(18)
C17 C20 1.496(3)
C17 C19 1.499(3)
C17 C18 1.505(3)
C18 H18A 0.9600
C18 H18B 0.9600
C18 H18C 0.9600
C19 H19A 0.9600
C19 H19B 0.9600
C19 H19C 0.9600
C20 H20A 0.9600
C20 H20B 0.9600
C20 H20C 0.9600
C21 O3 1.1884(17)
C21 O4 1.3278(18)
C22 O4 1.444(2)
C22 H22A 0.9600
C22 H22B 0.9600
C22 H22C 0.9600
C23 N1 1.4492(19)
C23 H23A 0.9600
C23 H23B 0.9600
C23 H23C 0.9600
C24 O2 1.4523(15)
C24 C25 1.5005(19)
C24 H24A 0.9700
C24 H24B 0.9700
C25 C26 1.408(2)
C25 C38 1.407(2)
C26 C27 1.420(3)
C26 C31 1.442(2)
C27 C28 1.360(3)
C27 H27 0.9300
C28 C29 1.413(3)
C28 H28 0.9300
C29 C30 1.333(3)
C29 H29 0.9300
C30 C31 1.417(3)
C30 H30 0.9300
C31 C32 1.390(3)
C32 C33 1.379(3)
C32 H32 0.9300
C33 C38 1.432(2)
C33 C34 1.438(3)
C34 C35 1.334(3)
C34 H34 0.9300
C35 C36 1.400(3)
C35 H35 0.9300
C36 C37 1.359(2)
C36 H36 0.9300
C37 C38 1.427(2)
C37 H37 0.9300
N2 H1N 0.880(18)

loop_
_geom_hbond_atom_site_label_D
_geom_hbond_atom_site_label_H
_geom_hbond_atom_site_label_A
_geom_hbond_site_symmetry_A
_geom_hbond_distance_DH
_geom_hbond_distance_HA
_geom_hbond_distance_DA
_geom_hbond_angle_DHA
N2 H1N O2 . 0.880(18) 2.289(17) 2.6786(15) 107.0(10)
N2 H1N O4 . 0.880(18) 2.371(17) 2.7622(16) 107.0(10)
C11 H11 O2 . 0.93 2.39 2.7553(18) 103
C15 H15 O3 . 0.93 2.36 2.840(2) 112
C23 H23B O1 2_446 0.96 2.48 3.262(2) 138
C24 H24A O3 3_557 0.97 2.47 3.1641(18) 128

loop_
_geom_torsion_atom_site_label_1
_geom_torsion_atom_site_label_2
_geom_torsion_atom_site_label_3
_geom_torsion_atom_site_label_4
_geom_torsion
N2 C1 C2 C3 48.42(19)
C8 C1 C2 C3 170.89(14)
C9 C1 C2 C3 -74.97(18)
N2 C1 C2 C7 -129.31(12)
C8 C1 C2 C7 -6.84(14)
C9 C1 C2 C7 107.31(12)
C7 C2 C3 C4 -1.8(2)
C1 C2 C3 C4 -179.27(15)
C2 C3 C4 C5 -0.5(3)
C3 C4 C5 C6 1.7(3)
C4 C5 C6 C7 -0.6(3)
C3 C2 C7 C6 3.0(2)
C1 C2 C7 C6 -179.02(14)
C3 C2 C7 N1 -174.99(13)
C1 C2 C7 N1 3.02(16)
C5 C6 C7 C2 -1.8(3)
C5 C6 C7 N1 175.78(16)
N2 C1 C8 O1 -51.72(18)
C2 C1 C8 O1 -174.93(14)
C9 C1 C8 O1 68.27(17)
N2 C1 C8 N1 131.69(12)
C2 C1 C8 N1 8.47(13)
C9 C1 C8 N1 -108.33(12)
N2 C1 C9 O2 -52.99(12)
C2 C1 C9 O2 73.55(12)
C8 C1 C9 O2 -175.80(10)
N2 C1 C9 C10 -171.80(10)
C2 C1 C9 C10 -45.26(14)
C8 C1 C9 C10 65.39(13)
N2 C1 C9 C21 64.09(14)
C2 C1 C9 C21 -169.37(11)
C8 C1 C9 C21 -58.72(14)
O2 C9 C10 C11 -19.77(16)
C21 C9 C10 C11 -143.05(12)
C1 C9 C10 C11 93.88(14)
O2 C9 C10 C15 166.72(12)
C21 C9 C10 C15 43.44(18)
C1 C9 C10 C15 -79.62(16)
C15 C10 C11 C12 0.5(2)
C9 C10 C11 C12 -173.34(14)
C10 C11 C12 C13 0.2(3)
C11 C12 C13 C14 -0.8(3)
C12 C13 C14 C15 0.7(3)
C13 C14 C15 C10 0.0(3)
C11 C10 C15 C14 -0.6(2)
C9 C10 C15 C14 172.96(15)
O2 C9 C21 O3 -133.23(15)
C10 C9 C21 O3 -8.9(2)
C1 C9 C21 O3 113.56(16)
O2 C9 C21 O4 44.04(15)
C10 C9 C21 O4 168.39(11)
C1 C9 C21 O4 -69.17(14)
O2 C24 C25 C26 -116.16(14)
O2 C24 C25 C38 63.22(16)
C38 C25 C26 C27 177.91(14)
C24 C25 C26 C27 -2.7(2)
C38 C25 C26 C31 -1.3(2)
C24 C25 C26 C31 178.11(12)
C25 C26 C27 C28 179.58(17)
C31 C26 C27 C28 -1.2(3)
C26 C27 C28 C29 0.0(3)
C27 C28 C29 C30 0.9(3)
C28 C29 C30 C31 -0.4(3)
C29 C30 C31 C32 180.00(19)
C29 C30 C31 C26 -0.9(3)
C25 C26 C31 C32 0.0(2)
C27 C26 C31 C32 -179.23(15)
C25 C26 C31 C30 -179.09(15)
C27 C26 C31 C30 1.7(2)
C30 C31 C32 C33 179.55(16)
C26 C31 C32 C33 0.5(2)
C31 C32 C33 C38 0.3(2)
C31 C32 C33 C34 -179.47(16)
C32 C33 C34 C35 -178.53(19)
C38 C33 C34 C35 1.7(3)
C33 C34 C35 C36 0.3(3)
C34 C35 C36 C37 -1.3(3)
C35 C36 C37 C38 0.1(3)
C26 C25 C38 C37 -176.94(13)
C24 C25 C38 C37 3.7(2)
C26 C25 C38 C33 2.0(2)
C24 C25 C38 C33 -177.35(12)
C36 C37 C38 C25 -179.12(15)
C36 C37 C38 C33 1.9(2)
C32 C33 C38 C25 -1.5(2)
C34 C33 C38 C25 178.22(14)
C32 C33 C38 C37 177.49(14)
C34 C33 C38 C37 -2.7(2)
O1 C8 N1 C7 176.15(14)
C1 C8 N1 C7 -7.30(15)
O1 C8 N1 C23 -3.8(2)
C1 C8 N1 C23 172.78(14)
C2 C7 N1 C8 2.89(17)
C6 C7 N1 C8 -174.87(16)
C2 C7 N1 C23 -177.19(15)
C6 C7 N1 C23 5.0(3)
O5 C16 N2 C1 -164.10(14)
O6 C16 N2 C1 17.3(2)
C2 C1 N2 C16 51.43(19)
C8 C1 N2 C16 -64.67(18)
C9 C1 N2 C16 176.07(13)
C10 C9 O2 C24 -72.54(13)
C21 C9 O2 C24 52.31(14)
C1 C9 O2 C24 170.08(10)
C25 C24 O2 C9 163.50(11)
O3 C21 O4 C22 -3.0(2)
C9 C21 O4 C22 179.66(15)
O5 C16 O6 C17 7.1(2)
N2 C16 O6 C17 -174.43(13)
C20 C17 O6 C16 55.8(2)
C19 C17 O6 C16 -67.7(2)
C18 C17 O6 C16 173.2(2)
